data_4309279
loop_
_publ_author_name
'Nicole E. Chakov'
'M\`onica Soler'
'Wolfgang Wernsdorfer'
'Khalil A. Abboud'
'George Christou'

_publ_section_title
;
Single-Molecule Magnets: Structural Characterization, Magnetic
Properties, and 19F NMR Spectroscopy of a Mn12 Family Spanning Three
Oxidation Levels
;
_journal_name_full 'Inorganic Chemistry'
_journal_page_first 5304
_journal_page_last 5321
_journal_paper_doi 10.1021/ic050379w
_journal_volume 44
_journal_year 2005
_chemical_formula_sum 'C162 H80 F80 Mn12 N2 O48'
_chemical_formula_weight 5001.56
_chemical_name_systematic
; 
 ? 
;
_space_group_IT_number 15
_symmetry_cell_setting monoclinic
_symmetry_space_group_name_Hall '-C 2yc'
_symmetry_space_group_name_H-M 'C 1 2/c 1'
_atom_sites_solution_hydrogens geom
_atom_sites_solution_primary direct
_atom_sites_solution_secondary difmap
_audit_creation_method SHELXL-97
_cell_angle_alpha 90.00
_cell_angle_beta 91.640(2)
_cell_angle_gamma 90.00
_cell_formula_units_Z 4
_cell_length_a 21.7892(15)
_cell_length_b 27.0937(19)
_cell_length_c 31.623(2)
_cell_measurement_reflns_used 72
_cell_measurement_temperature 173(2)
_cell_measurement_theta_max 28.0
_cell_measurement_theta_min 2.0
_cell_volume 18661(2)
_computing_cell_refinement 'Bruker SMART & SAINT (Bruker 1998)'
_computing_data_collection 'Bruker SMART (Bruker 1998)'
_computing_data_reduction 'Bruker SHELXTL (Bruker 2000)'
_computing_molecular_graphics 'Bruker SHELXTL'
_computing_publication_material 'Bruker SHELXTL'
_computing_structure_refinement 'Bruker SHELXTL'
_computing_structure_solution 'Bruker SHELXTL'
_diffrn_ambient_temperature 173(2)
_diffrn_measured_fraction_theta_full 0.993
_diffrn_measured_fraction_theta_max 0.993
_diffrn_measurement_device_type 'SMART CCD area detector'
_diffrn_measurement_method '\w scans'
_diffrn_radiation_monochromator graphite
_diffrn_radiation_source 'normal-focus sealed tube'
_diffrn_radiation_type MoK\a
_diffrn_radiation_wavelength 0.71073
_diffrn_reflns_av_R_equivalents 0.1351
_diffrn_reflns_av_sigmaI/netI 0.2537
_diffrn_reflns_limit_h_max 28
_diffrn_reflns_limit_h_min -28
_diffrn_reflns_limit_k_max 35
_diffrn_reflns_limit_k_min -34
_diffrn_reflns_limit_l_max 40
_diffrn_reflns_limit_l_min -40
_diffrn_reflns_number 83220
_diffrn_reflns_theta_full 27.50
_diffrn_reflns_theta_max 27.50
_diffrn_reflns_theta_min 1.64
_diffrn_standards_decay_% 0
_diffrn_standards_number 0
_exptl_absorpt_coefficient_mu 0.940
_exptl_absorpt_correction_T_max 0.9291
_exptl_absorpt_correction_T_min 0.8461
_exptl_absorpt_correction_type integration
_exptl_absorpt_process_details 'based on measured indexed crystal faces, SHELXTL (Bruker 1998)'
_exptl_crystal_colour brown
_exptl_crystal_density_diffrn 1.780
_exptl_crystal_density_meas 0
_exptl_crystal_density_method 'not measured'
_exptl_crystal_description blocks
_exptl_crystal_F_000 9880
_exptl_crystal_size_max 0.17
_exptl_crystal_size_mid 0.10
_exptl_crystal_size_min 0.09
_refine_diff_density_max 0.933
_refine_diff_density_min -0.620
_refine_diff_density_rms 0.092
_refine_ls_extinction_method none
_refine_ls_goodness_of_fit_ref 0.868
_refine_ls_hydrogen_treatment mixed
_refine_ls_matrix_type full
_refine_ls_number_parameters 1415
_refine_ls_number_reflns 21314
_refine_ls_number_restraints 0
_refine_ls_restrained_S_all 0.868
_refine_ls_R_factor_all 0.2051
_refine_ls_R_factor_gt 0.0581
_refine_ls_shift/su_max 0.004
_refine_ls_shift/su_mean 0.000
_refine_ls_structure_factor_coef Fsqd
_refine_ls_weighting_details 'calc w=1/[\s^2^(Fo^2^)+(0.0700P)^2^] where P=(Fo^2^+2Fc^2^)/3'
_refine_ls_weighting_scheme calc
_refine_ls_wR_factor_gt 0.1431
_refine_ls_wR_factor_ref 0.1732
_reflns_number_gt 7055
_reflns_number_total 21314
_reflns_threshold_expression I>2\s(I)
_cod_data_source_file ic050379wsi20050314_034555_3.cif
_cod_data_source_block ms13
_cod_depositor_comments
;
The following automatic conversions were performed:
'_symmetry_cell_setting' value 'Monoclinic' changed to 'monoclinic'
according to '/home/saulius/struct/CIF-dictionaries/cif_core.dic'
dictionary named 'cif_core.dic' version 2.4.1 from 2010-06-29.

Automatic conversion script
Id: cif_fix_enum 1527 2010-12-29 10:47:43Z saulius 
;
_cod_database_code 4309279

loop_
_symmetry_equiv_pos_as_xyz
'x, y, z'
'-x, y, -z+1/2'
'x+1/2, y+1/2, z'
'-x+1/2, y+1/2, -z+1/2'
'-x, -y, -z'
'x, -y, z-1/2'
'-x+1/2, -y+1/2, -z'
'x+1/2, -y+1/2, z-1/2'

loop_
_atom_site_label
_atom_site_type_symbol
_atom_site_fract_x
_atom_site_fract_y
_atom_site_fract_z
_atom_site_U_iso_or_equiv
_atom_site_adp_type
_atom_site_occupancy
_atom_site_symmetry_multiplicity
_atom_site_calc_flag
_atom_site_refinement_flags
_atom_site_disorder_assembly
_atom_site_disorder_group
Mn1 Mn 0.06144(4) 0.15448(3) 0.27115(3) 0.0270(2) Uani 1 1 d . . .
Mn2 Mn -0.02726(4) 0.22561(3) 0.29198(3) 0.0299(2) Uani 1 1 d . . .
Mn3 Mn -0.07911(4) 0.23287(3) 0.37047(3) 0.0385(3) Uani 1 1 d . . .
Mn4 Mn 0.06368(4) 0.18822(3) 0.37689(3) 0.0351(3) Uani 1 1 d . . .
Mn5 Mn 0.17451(4) 0.15040(3) 0.31346(3) 0.0328(2) Uani 1 1 d . . .
Mn6 Mn 0.18569(4) 0.19644(4) 0.20902(3) 0.0418(3) Uani 1 1 d . . .
O1 O -0.02496(16) 0.15625(12) 0.28487(11) 0.0272(9) Uani 1 1 d . . .
O2 O 0.05286(16) 0.22366(12) 0.26662(11) 0.0284(9) Uani 1 1 d . . .
O3 O 0.09052(16) 0.15766(13) 0.32727(11) 0.0296(9) Uani 1 1 d . . .
O4 O 0.14285(16) 0.15819(12) 0.25856(11) 0.0291(9) Uani 1 1 d . . .
O5 O 0.06395(17) 0.08264(12) 0.27194(11) 0.0289(9) Uani 1 1 d . . .
O6 O 0.00043(17) 0.22326(13) 0.34869(11) 0.0329(10) Uani 1 1 d . . .
O7 O -0.10358(17) 0.22555(13) 0.31463(11) 0.0336(10) Uani 1 1 d . . .
O8 O -0.02650(18) 0.29720(13) 0.29138(12) 0.0364(10) Uani 1 1 d . . .
O9 O -0.0648(2) 0.31382(15) 0.35534(15) 0.0488(12) Uani 1 1 d . . .
O10 O -0.0539(2) 0.24118(16) 0.42969(14) 0.0489(12) Uani 1 1 d . A .
O11 O -0.09429(19) 0.15376(15) 0.38140(12) 0.0402(11) Uani 1 1 d . . .
O12 O 0.1325(2) 0.24657(15) 0.37643(13) 0.0448(11) Uani 1 1 d . . .
O13 O 0.0466(2) 0.21942(16) 0.43189(13) 0.0479(12) Uani 1 1 d . A .
O14 O 0.1227(2) 0.14967(15) 0.41157(12) 0.0435(11) Uani 1 1 d . . .
O15 O 0.0030(2) 0.13013(15) 0.39572(13) 0.0458(12) Uani 1 1 d . . .
O16 O 0.19422(18) 0.22907(14) 0.32276(13) 0.0387(10) Uani 1 1 d . . .
O17 O 0.20411(19) 0.13515(15) 0.37091(14) 0.0427(11) Uani 1 1 d . . .
O18 O 0.26227(19) 0.14606(15) 0.29923(14) 0.0435(11) Uani 1 1 d . . .
O19 O 0.15590(19) 0.07212(14) 0.30595(13) 0.0421(11) Uani 1 1 d . . .
O20 O 0.1900(2) 0.26699(15) 0.24463(14) 0.0631(14) Uani 1 1 d . . .
O21 O 0.2741(2) 0.17924(18) 0.23523(15) 0.0623(14) Uani 1 1 d . . .
O22 O 0.2304(2) 0.2198(2) 0.15312(19) 0.100(2) Uani 1 1 d . B .
O23 O 0.1729(2) 0.12099(15) 0.17798(13) 0.0563(13) Uani 1 1 d . . .
O24 O 0.1598(2) 0.25231(16) 0.11084(14) 0.0518(13) Uani 1 1 d . . .
C1 C 0.1076(3) 0.0573(2) 0.28891(18) 0.0320(15) Uani 1 1 d . . .
C2 C 0.0989(3) 0.0022(2) 0.2866(2) 0.0330(15) Uani 1 1 d . . .
C3 C 0.0815(3) -0.0222(2) 0.2496(2) 0.0443(17) Uani 1 1 d . . .
C4 C 0.0767(3) -0.0727(3) 0.2470(3) 0.061(2) Uani 1 1 d . . .
C5 C 0.0883(4) -0.1005(3) 0.2826(3) 0.071(2) Uani 1 1 d . . .
C6 C 0.1062(3) -0.0770(3) 0.3196(3) 0.065(2) Uani 1 1 d . . .
C7 C 0.1118(3) -0.0269(2) 0.3211(2) 0.0469(18) Uani 1 1 d . . .
C8 C -0.0472(3) 0.3251(2) 0.3190(2) 0.0410(17) Uani 1 1 d . . .
C9 C -0.0522(3) 0.3790(2) 0.3057(2) 0.0421(17) Uani 1 1 d . . .
C10 C -0.0323(3) 0.4164(3) 0.3307(3) 0.062(2) Uani 1 1 d . . .
C11 C -0.0354(4) 0.4663(3) 0.3179(3) 0.071(2) Uani 1 1 d . . .
C12 C -0.0615(4) 0.4759(3) 0.2793(3) 0.071(3) Uani 1 1 d . . .
C13 C -0.0814(4) 0.4403(3) 0.2544(3) 0.063(2) Uani 1 1 d . . .
C14 C -0.0765(3) 0.3916(2) 0.2675(2) 0.0460(18) Uani 1 1 d . . .
C15 C -0.0020(4) 0.2340(3) 0.4469(2) 0.051(2) Uani 1 1 d . . .
C16 C 0.0092(5) 0.2360(4) 0.4966(2) 0.042(3) Uani 0.584(7) 1 d PG A 3
C17 C 0.0435(5) 0.2010(4) 0.5191(4) 0.048(9) Uani 0.584(7) 1 d PG A 3
C18 C 0.0547(6) 0.2069(5) 0.5623(4) 0.070(5) Uani 0.584(7) 1 d PG A 3
C19 C 0.0316(7) 0.2478(6) 0.5830(2) 0.117(18) Uani 0.584(7) 1 d PG A 3
C20 C -0.0027(6) 0.2828(5) 0.5606(3) 0.077(7) Uani 0.584(7) 1 d PG A 3
C21 C -0.0139(4) 0.2769(4) 0.5174(3) 0.062(4) Uani 0.584(7) 1 d PG A 3
F17 F 0.0630(5) 0.1613(3) 0.5020(4) 0.075(3) Uani 0.584(7) 1 d P A 3
F18 F 0.0861(5) 0.1760(4) 0.5850(3) 0.120(4) Uani 0.584(7) 1 d P A 3
F19 F 0.0431(5) 0.2548(5) 0.6242(3) 0.131(5) Uani 0.584(7) 1 d P A 3
F20 F -0.0250(5) 0.3222(5) 0.5790(4) 0.122(5) Uani 0.584(7) 1 d P A 3
F21 F -0.0462(6) 0.3115(5) 0.4973(4) 0.087(5) Uani 0.584(7) 1 d P A 3
C16' C -0.0063(8) 0.2583(6) 0.4915(4) 0.032(5) Uiso 0.416(7) 1 d PG A 4
C17' C 0.0246(7) 0.2338(5) 0.5243(5) 0.062(7) Uiso 0.416(7) 1 d PG A 4
C18' C 0.0251(10) 0.2533(7) 0.5650(4) 0.081(10) Uiso 0.416(7) 1 d PG A 4
C19' C -0.0053(10) 0.2973(7) 0.5728(4) 0.081(11) Uiso 0.416(7) 1 d PG A 4
C20' C -0.0362(9) 0.3218(6) 0.5400(6) 0.077(7) Uiso 0.416(7) 1 d PG A 4
C21' C -0.0367(8) 0.3023(6) 0.4993(5) 0.047(10) Uiso 0.416(7) 1 d PG A 4
F17' F 0.0518(9) 0.1939(8) 0.5169(6) 0.073(9) Uani 0.416(7) 1 d P A 4
F18' F 0.0560(10) 0.2338(10) 0.5948(8) 0.100(7) Uani 0.416(7) 1 d P A 4
F19' F -0.0042(7) 0.3182(6) 0.6095(4) 0.104(6) Uani 0.416(7) 1 d P A 4
F20' F -0.0663(7) 0.3674(5) 0.5469(4) 0.114(5) Uani 0.416(7) 1 d P A 4
F21' F -0.0662(6) 0.3279(4) 0.4704(4) 0.075(4) Uani 0.416(7) 1 d P A 4
C22 C -0.0527(3) 0.1225(2) 0.39128(18) 0.0383(16) Uani 1 1 d . . .
C23 C -0.0733(3) 0.0700(2) 0.39870(18) 0.0360(15) Uani 1 1 d . . .
C24 C -0.0406(3) 0.0300(3) 0.3848(2) 0.0482(19) Uani 1 1 d . . .
C25 C -0.0582(4) -0.0177(3) 0.3935(2) 0.063(2) Uani 1 1 d . . .
C26 C -0.1071(4) -0.0266(3) 0.4176(3) 0.063(2) Uani 1 1 d . . .
C27 C -0.1406(4) 0.0119(3) 0.4313(2) 0.065(2) Uani 1 1 d . . .
C28 C -0.1240(3) 0.0598(3) 0.4223(2) 0.0469(18) Uani 1 1 d . . .
C29 C 0.1721(3) 0.2569(2) 0.3506(2) 0.0372(16) Uani 1 1 d . . .
C30 C 0.1987(3) 0.3087(2) 0.35256(19) 0.0401(16) Uani 1 1 d . . .
C31 C 0.1616(4) 0.3500(3) 0.3576(2) 0.058(2) Uani 1 1 d . . .
C32 C 0.1868(6) 0.3963(3) 0.3601(3) 0.085(3) Uani 1 1 d . . .
C33 C 0.2473(6) 0.4032(3) 0.3562(2) 0.082(3) Uani 1 1 d . . .
C34 C 0.2847(4) 0.3645(4) 0.3522(2) 0.073(3) Uani 1 1 d . . .
C35 C 0.2608(4) 0.3178(3) 0.3508(2) 0.056(2) Uani 1 1 d . . .
C36 C 0.1753(3) 0.1339(2) 0.4045(2) 0.0393(17) Uani 1 1 d . . .
C37 C 0.2074(3) 0.1107(2) 0.4424(2) 0.0420(17) Uani 1 1 d . . .
C38 C 0.2369(3) 0.0663(3) 0.4398(3) 0.060(2) Uani 1 1 d . . .
C39 C 0.2680(3) 0.0459(3) 0.4753(3) 0.065(2) Uani 1 1 d . . .
C40 C 0.2696(4) 0.0719(4) 0.5125(3) 0.069(3) Uani 1 1 d . . .
C41 C 0.2414(4) 0.1157(3) 0.5155(2) 0.060(2) Uani 1 1 d . . .
C42 C 0.2100(3) 0.1352(3) 0.4810(2) 0.0488(19) Uani 1 1 d . . .
C43 C 0.2921(3) 0.1672(2) 0.2708(3) 0.0451(18) Uani 1 1 d . . .
C44 C 0.3589(3) 0.1796(3) 0.2821(2) 0.0503(19) Uani 1 1 d . . .
C45 C 0.3812(4) 0.2263(4) 0.2787(2) 0.075(3) Uani 1 1 d . . .
C46 C 0.4412(5) 0.2377(4) 0.2881(3) 0.100(4) Uani 1 1 d . . .
C47 C 0.4792(4) 0.2020(5) 0.3017(3) 0.087(4) Uani 1 1 d . . .
C48 C 0.4595(4) 0.1552(4) 0.3047(3) 0.093(3) Uani 1 1 d . . .
C49 C 0.3987(4) 0.1445(3) 0.2969(3) 0.078(3) Uani 1 1 d . . .
C50 C 0.2136(4) 0.2463(3) 0.1243(3) 0.065(2) Uani 1 1 d . . .
C51 C 0.2567(7) 0.2879(6) 0.1067(5) 0.058(4) Uiso 0.50 1 d P B 1
C52 C 0.2348(8) 0.3313(6) 0.0850(5) 0.064(4) Uiso 0.50 1 d P B 1
C53 C 0.2748(9) 0.3658(7) 0.0645(6) 0.086(5) Uiso 0.50 1 d P B 1
C54 C 0.3314(9) 0.3558(7) 0.0667(6) 0.086(5) Uiso 0.50 1 d P B 1
C55 C 0.3601(8) 0.3161(7) 0.0801(6) 0.061(5) Uiso 0.50 1 d P B 1
C56 C 0.3170(9) 0.2818(8) 0.1034(7) 0.078(7) Uiso 0.50 1 d P B 1
F52 F 0.1742(5) 0.3443(3) 0.0849(3) 0.112(4) Uani 0.50 1 d P B 1
F53 F 0.2496(6) 0.4046(4) 0.0461(4) 0.153(5) Uani 0.50 1 d P B 1
F54 F 0.3729(5) 0.3862(5) 0.0473(4) 0.135(4) Uani 0.50 1 d P B 1
F55 F 0.4214(10) 0.3066(9) 0.0901(7) 0.114(9) Uani 0.50 1 d P B 1
F56 F 0.3440(5) 0.2455(5) 0.1270(5) 0.098(5) Uani 0.50 1 d P B 1
C51' C 0.2639(4) 0.2654(4) 0.0943(3) 0.058(5) Uiso 0.50 1 d PG B 2
C52' C 0.2520(4) 0.2823(4) 0.0534(3) 0.063(4) Uiso 0.50 1 d PG B 2
C53' C 0.2974(6) 0.3072(4) 0.0319(3) 0.094(6) Uiso 0.50 1 d PG B 2
C54' C 0.3546(5) 0.3152(4) 0.0513(4) 0.086(6) Uiso 0.50 1 d PG B 2
C55' C 0.3664(4) 0.2983(5) 0.0922(4) 0.059(5) Uiso 0.50 1 d PG B 2
C56' C 0.3211(5) 0.2734(5) 0.1138(3) 0.044(6) Uiso 0.50 1 d PG B 2
F52' F 0.2018(4) 0.2694(4) 0.0262(4) 0.145(6) Uani 0.50 1 d P B 2
F53' F 0.2787(7) 0.3188(5) -0.0137(4) 0.196(7) Uani 0.50 1 d P B 2
F54' F 0.4046(5) 0.3376(4) 0.0345(5) 0.158(6) Uani 0.50 1 d P B 2
F55' F 0.4187(13) 0.3007(9) 0.1148(8) 0.135(9) Uani 0.50 1 d P B 2
F56' F 0.3352(6) 0.2555(5) 0.1546(4) 0.087(4) Uani 0.50 1 d P B 2
F3 F 0.07078(19) 0.00405(14) 0.21402(13) 0.0652(12) Uani 1 1 d . . .
F4 F 0.0591(2) -0.09482(15) 0.21058(15) 0.0957(16) Uani 1 1 d . . .
F5 F 0.0833(2) -0.14983(15) 0.28164(18) 0.1144(19) Uani 1 1 d . . .
F6 F 0.1186(2) -0.10477(15) 0.35476(16) 0.1019(17) Uani 1 1 d . . .
F7 F 0.12925(18) -0.00724(14) 0.35814(13) 0.0633(11) Uani 1 1 d . . .
F10 F -0.0058(2) 0.40701(14) 0.36944(14) 0.0737(13) Uani 1 1 d . . .
F11 F -0.0138(2) 0.50149(16) 0.34405(18) 0.1147(19) Uani 1 1 d . . .
F12 F -0.0630(2) 0.52329(16) 0.26562(17) 0.1100(18) Uani 1 1 d . . .
F13 F -0.1063(2) 0.45147(16) 0.21604(16) 0.0896(15) Uani 1 1 d . . .
F14 F -0.09913(18) 0.35733(14) 0.24071(12) 0.0640(11) Uani 1 1 d . . .
F24 F 0.0087(2) 0.03649(14) 0.36072(12) 0.0683(12) Uani 1 1 d . . .
F25 F -0.0246(3) -0.05550(16) 0.37894(14) 0.1010(17) Uani 1 1 d . . .
F26 F -0.1236(2) -0.07276(16) 0.42698(15) 0.1067(18) Uani 1 1 d . . .
F27 F -0.1901(2) 0.00417(17) 0.45543(16) 0.1031(17) Uani 1 1 d . . .
F28 F -0.15757(19) 0.09631(16) 0.43851(13) 0.0744(13) Uani 1 1 d . . .
F31 F 0.1008(2) 0.34447(16) 0.35939(17) 0.1027(18) Uani 1 1 d . . .
F32 F 0.1466(3) 0.43492(17) 0.36593(18) 0.142(3) Uani 1 1 d . . .
F33 F 0.2685(3) 0.44985(16) 0.35879(15) 0.130(2) Uani 1 1 d . . .
F34 F 0.3443(3) 0.3723(2) 0.34894(18) 0.134(2) Uani 1 1 d . . .
F35 F 0.29965(19) 0.28067(18) 0.34768(16) 0.0931(16) Uani 1 1 d . . .
F38 F 0.2362(2) 0.04091(15) 0.40413(14) 0.0829(14) Uani 1 1 d . . .
F39 F 0.2950(2) 0.00186(17) 0.47232(16) 0.1065(18) Uani 1 1 d . . .
F40 F 0.3002(2) 0.05229(17) 0.54671(14) 0.0932(16) Uani 1 1 d . . .
F41 F 0.2446(2) 0.14151(19) 0.55247(13) 0.0913(15) Uani 1 1 d . . .
F42 F 0.18539(19) 0.17990(17) 0.48516(13) 0.0756(13) Uani 1 1 d . . .
F45 F 0.3445(3) 0.2621(2) 0.26473(18) 0.137(3) Uani 1 1 d . . .
F46 F 0.4604(3) 0.2836(3) 0.2868(2) 0.206(4) Uani 1 1 d . . .
F47 F 0.5388(2) 0.2116(2) 0.31156(15) 0.127(2) Uani 1 1 d . . .
F48 F 0.4984(2) 0.1203(2) 0.3179(3) 0.190(4) Uani 1 1 d . . .
F49 F 0.3793(2) 0.09801(18) 0.3018(2) 0.155(3) Uani 1 1 d . . .
C100 C 0.8824(9) 0.6026(8) 0.4018(7) 0.226(13) Uiso 0.75(2) 1 d P . .
H100 H 0.9071 0.5741 0.4108 0.339 Uiso 0.75(2) 1 calc PR C 5
H101 H 0.9030 0.6200 0.3790 0.339 Uiso 0.75(2) 1 calc PR C 5
H102 H 0.8419 0.5913 0.3916 0.339 Uiso 0.75(2) 1 calc PR C 5
C200 C 0.9125(13) 0.4360(11) 0.4627(9) 0.205(13) Uiso 0.50 1 d P . .
H200 H 0.8755 0.4353 0.4785 0.307 Uiso 0.50 1 d PR . .
H201 H 0.9029 0.4445 0.4339 0.307 Uiso 0.50 1 d PR . .
H202 H 0.9316 0.4040 0.4638 0.307 Uiso 0.50 1 d PR . .
C201 C 0.9610(11) 0.4671(7) 0.4745(7) 0.217(7) Uiso 1 1 d . . .
C202 C 0.9420(10) 0.4795(8) 0.5125(9) 0.258(9) Uiso 1 1 d . . .
H203 H 0.9060 0.4659 0.5250 0.310 Uiso 1 1 d R . .
C203 C 0.9826(13) 0.5097(8) 0.5370(6) 0.264(9) Uiso 1 1 d . . .
H204 H 0.9729 0.5234 0.5640 0.317 Uiso 1 1 d R . .
N1 N 0.8383(3) 0.4167(3) 0.6414(3) 0.097(3) Uani 1 1 d . . .
C300 C 0.8469(4) 0.3653(3) 0.6463(4) 0.148(5) Uani 1 1 d . . .
H300 H 0.8594 0.3510 0.6195 0.222 Uiso 1 1 calc R . .
H301 H 0.8084 0.3501 0.6549 0.222 Uiso 1 1 calc R . .
H302 H 0.8790 0.3592 0.6681 0.222 Uiso 1 1 calc R . .
C301 C 0.7899(5) 0.4297(4) 0.6126(4) 0.159(5) Uani 1 1 d . . .
H303 H 0.7995 0.4182 0.5842 0.238 Uiso 1 1 calc R . .
H304 H 0.7850 0.4657 0.6123 0.238 Uiso 1 1 calc R . .
H305 H 0.7517 0.4144 0.6215 0.238 Uiso 1 1 calc R . .
C302 C 0.8944(5) 0.4435(4) 0.6278(5) 0.188(7) Uani 1 1 d . . .
H306 H 0.9067 0.4309 0.6002 0.283 Uiso 1 1 calc R . .
H307 H 0.9278 0.4384 0.6487 0.283 Uiso 1 1 calc R . .
H308 H 0.8854 0.4789 0.6255 0.283 Uiso 1 1 calc R . .
C101 C 0.8754(5) 0.6349(4) 0.4363(4) 0.171(8) Uani 1 1 d G D 5
C102 C 0.9008(3) 0.6240(3) 0.4761(5) 0.150(6) Uani 1 1 d G D 5
H103 H 0.9241 0.5947 0.4803 0.180 Uiso 1 1 calc R D 5
C103 C 0.8921(5) 0.6561(6) 0.5097(3) 0.195(8) Uani 1 1 d G D 5
H104 H 0.9094 0.6487 0.5368 0.234 Uiso 1 1 calc R D 5
C104 C 0.8580(5) 0.6990(5) 0.5036(4) 0.306(17) Uani 1 1 d G D 5
H105 H 0.8520 0.7209 0.5265 0.367 Uiso 1 1 calc R D 5
C105 C 0.8326(4) 0.7098(3) 0.4638(5) 0.38(2) Uani 1 1 d G D 5
H106 H 0.8093 0.7391 0.4596 0.459 Uiso 1 1 calc R D 5
C106 C 0.8413(4) 0.6778(5) 0.4302(3) 0.175(7) Uani 1 1 d G D 5
H107 H 0.8240 0.6852 0.4030 0.210 Uiso 1 1 calc R D 5
C303 C 0.8181(7) 0.4354(4) 0.6843(4) 0.176(6) Uani 1 1 d . . .
H309 H 0.7813 0.4174 0.6926 0.263 Uiso 1 1 calc R . .
H310 H 0.8089 0.4707 0.6824 0.263 Uiso 1 1 calc R . .
H311 H 0.8511 0.4299 0.7055 0.263 Uiso 1 1 calc R . .
C400 C 0.9372(13) 0.9724(14) 0.0318(8) 0.274(12) Uani 1 1 d . . 6
C401 C 0.9898(7) 0.9547(5) 0.0061(4) 0.105(4) Uani 1 1 d . E 6
C402 C 1.0296(10) 0.968(2) -0.0147(7) 0.35(4) Uani 1 1 d . . 6
C403 C 1.0724(9) 0.9731(10) -0.0368(5) 0.158(8) Uani 1 1 d . . 6
C701 C 0.2075(11) 0.4181(19) 0.1720(12) 0.31(3) Uani 1 1 d . . .
C702 C 0.2153(7) 0.4702(15) 0.1780(8) 0.222(15) Uani 1 1 d . . .
C703 C 0.2387(12) 0.4890(11) 0.2249(11) 0.38(3) Uani 1 1 d . . .
H70A H 0.2394 0.5215 0.2362 0.460 Uiso 1 1 calc R . .
C704 C 0.2531(10) 0.4545(12) 0.2396(11) 0.30(3) Uani 1 1 d . . .
H70B H 0.2749 0.4614 0.2654 0.355 Uiso 1 1 calc R . .
C705 C 0.2507(7) 0.4083(12) 0.2343(5) 0.200(15) Uani 1 1 d . . .
H70C H 0.2648 0.3877 0.2569 0.240 Uiso 1 1 calc R . .
C706 C 0.2267(12) 0.3839(11) 0.1938(15) 0.32(3) Uani 1 1 d . . .
H70D H 0.2267 0.3498 0.1870 0.388 Uiso 1 1 calc R . .
C707 C 0.198(2) 0.504(2) 0.1702(19) 0.50(5) Uiso 0.61(2) 1 d P . .
H70F H 0.1799 0.5026 0.1415 0.753 Uiso 0.61(2) 1 calc PR . .
H70G H 0.2311 0.5284 0.1713 0.753 Uiso 0.61(2) 1 calc PR . .
H70H H 0.1664 0.5130 0.1902 0.753 Uiso 0.61(2) 1 calc PR . .
C717 C 0.1853(16) 0.4096(14) 0.1205(12) 0.19(2) Uiso 0.39(2) 1 d P . .
H71A H 0.1767 0.4417 0.1073 0.291 Uiso 0.39(2) 1 calc PR . .
H71B H 0.1482 0.3892 0.1190 0.291 Uiso 0.39(2) 1 calc PR . .
H71C H 0.2182 0.3930 0.1055 0.291 Uiso 0.39(2) 1 calc PR . .

loop_
_atom_site_aniso_label
_atom_site_aniso_U_11
_atom_site_aniso_U_22
_atom_site_aniso_U_33
_atom_site_aniso_U_23
_atom_site_aniso_U_13
_atom_site_aniso_U_12
Mn1 0.0274(5) 0.0218(5) 0.0318(5) 0.0005(4) -0.0013(4) -0.0015(4)
Mn2 0.0309(5) 0.0241(5) 0.0346(6) -0.0030(4) 0.0020(4) -0.0008(4)
Mn3 0.0384(6) 0.0390(6) 0.0382(6) -0.0091(5) 0.0062(5) -0.0023(5)
Mn4 0.0348(6) 0.0388(6) 0.0313(6) -0.0021(4) -0.0027(4) -0.0061(5)
Mn5 0.0288(6) 0.0314(6) 0.0377(6) 0.0007(4) -0.0047(4) -0.0023(4)
Mn6 0.0318(6) 0.0526(7) 0.0410(6) 0.0075(5) 0.0028(5) -0.0027(5)
O1 0.034(2) 0.021(2) 0.027(2) -0.0027(17) 0.0006(18) -0.0007(18)
O2 0.030(2) 0.021(2) 0.033(2) -0.0034(17) 0.0017(18) -0.0011(17)
O3 0.029(2) 0.029(2) 0.030(2) 0.0028(18) -0.0027(18) -0.0024(18)
O4 0.027(2) 0.028(2) 0.033(2) 0.0008(17) -0.0018(18) 0.0016(17)
O5 0.030(2) 0.022(2) 0.035(2) 0.0019(18) -0.0070(19) 0.0003(18)
O6 0.033(2) 0.032(2) 0.034(2) -0.0075(18) 0.0031(19) -0.0028(18)
O7 0.032(2) 0.031(2) 0.038(3) -0.0046(18) 0.0058(19) 0.0005(18)
O8 0.044(3) 0.025(2) 0.041(3) -0.006(2) 0.009(2) 0.006(2)
O9 0.054(3) 0.036(3) 0.056(3) -0.013(2) 0.005(3) -0.002(2)
O10 0.039(3) 0.059(3) 0.049(3) -0.018(2) 0.005(2) -0.007(2)
O11 0.041(3) 0.037(3) 0.042(3) -0.001(2) 0.003(2) -0.002(2)
O12 0.048(3) 0.045(3) 0.042(3) -0.007(2) 0.000(2) -0.013(2)
O13 0.039(3) 0.067(3) 0.038(3) -0.007(2) -0.001(2) -0.007(2)
O14 0.037(3) 0.053(3) 0.039(3) 0.009(2) -0.009(2) -0.009(2)
O15 0.037(3) 0.044(3) 0.056(3) 0.012(2) -0.003(2) -0.013(2)
O16 0.041(3) 0.030(2) 0.045(3) -0.005(2) -0.001(2) -0.005(2)
O17 0.035(3) 0.053(3) 0.040(3) 0.002(2) -0.005(2) -0.010(2)
O18 0.033(3) 0.042(3) 0.056(3) 0.000(2) 0.001(2) 0.001(2)
O19 0.038(3) 0.031(3) 0.056(3) 0.005(2) -0.015(2) -0.002(2)
O20 0.078(4) 0.041(3) 0.069(4) 0.002(2) -0.008(3) -0.019(3)
O21 0.034(3) 0.101(4) 0.051(3) 0.014(3) -0.005(3) -0.010(3)
O22 0.040(3) 0.168(6) 0.091(5) 0.080(4) 0.016(3) 0.006(3)
O23 0.060(3) 0.056(3) 0.053(3) -0.010(2) -0.009(2) 0.022(2)
O24 0.049(3) 0.055(3) 0.052(3) 0.010(2) 0.013(3) -0.004(2)
C1 0.038(4) 0.028(4) 0.030(4) -0.003(3) 0.003(3) -0.008(3)
C2 0.033(4) 0.026(4) 0.040(4) 0.002(3) -0.006(3) 0.006(3)
C3 0.040(4) 0.036(4) 0.057(5) 0.003(4) 0.001(4) 0.006(3)
C4 0.064(6) 0.039(5) 0.080(6) -0.018(5) -0.004(5) 0.004(4)
C5 0.074(6) 0.031(5) 0.108(8) -0.007(5) -0.005(5) -0.016(4)
C6 0.062(6) 0.044(5) 0.089(7) 0.033(5) 0.000(5) 0.000(4)
C7 0.050(5) 0.031(4) 0.059(5) -0.002(4) -0.006(4) -0.002(3)
C8 0.040(4) 0.033(4) 0.050(5) -0.006(4) 0.003(4) -0.006(3)
C9 0.037(4) 0.032(4) 0.058(5) -0.014(4) 0.012(4) -0.001(3)
C10 0.052(5) 0.052(5) 0.081(7) -0.012(5) -0.012(4) 0.004(4)
C11 0.075(6) 0.032(5) 0.105(8) -0.024(5) 0.006(5) -0.009(4)
C12 0.069(6) 0.032(5) 0.112(8) -0.003(5) 0.009(6) 0.017(4)
C13 0.066(6) 0.062(6) 0.062(6) 0.006(5) 0.002(4) 0.009(5)
C14 0.054(5) 0.031(4) 0.053(5) -0.004(4) -0.001(4) 0.003(3)
C15 0.058(6) 0.059(5) 0.036(5) -0.022(4) 0.011(4) -0.028(4)
C16 0.022(7) 0.049(10) 0.057(10) -0.009(7) 0.013(6) -0.014(7)
C17 0.062(18) 0.048(18) 0.033(18) -0.007(13) -0.006(13) -0.014(14)
C18 0.070(11) 0.085(12) 0.053(11) 0.004(9) -0.005(9) -0.043(9)
C19 0.06(2) 0.17(4) 0.11(3) -0.10(3) 0.042(18) -0.08(2)
C20 0.058(13) 0.106(17) 0.069(14) -0.062(14) 0.045(11) -0.047(11)
C21 0.053(9) 0.076(11) 0.059(10) -0.039(9) 0.011(8) -0.018(8)
F17 0.099(8) 0.053(7) 0.072(8) 0.001(5) -0.006(5) -0.006(6)
F18 0.138(9) 0.165(11) 0.055(6) 0.040(6) -0.031(6) -0.013(8)
F19 0.140(10) 0.224(14) 0.030(5) -0.047(7) 0.011(6) -0.071(9)
F20 0.102(9) 0.161(12) 0.105(11) -0.087(10) 0.014(8) -0.013(8)
F21 0.081(8) 0.092(9) 0.087(10) -0.036(7) -0.018(6) 0.040(6)
F17' 0.066(14) 0.10(2) 0.052(19) 0.027(16) -0.012(12) -0.006(16)
F18' 0.075(14) 0.151(18) 0.075(13) 0.018(13) 0.005(11) 0.001(12)
F19' 0.127(13) 0.126(13) 0.061(9) -0.058(9) 0.023(9) -0.044(10)
F20' 0.158(13) 0.119(11) 0.065(9) -0.051(8) 0.013(8) -0.002(9)
F21' 0.093(10) 0.064(8) 0.068(9) -0.028(7) 0.006(7) 0.013(7)
C22 0.048(5) 0.040(4) 0.028(4) 0.000(3) 0.010(3) -0.013(4)
C23 0.037(4) 0.041(4) 0.030(4) 0.004(3) -0.002(3) -0.009(3)
C24 0.068(6) 0.038(5) 0.038(5) 0.007(3) -0.003(4) -0.002(4)
C25 0.097(7) 0.034(5) 0.057(6) -0.006(4) -0.016(5) 0.002(5)
C26 0.086(7) 0.042(5) 0.061(6) 0.013(4) -0.025(5) -0.026(5)
C27 0.057(6) 0.073(6) 0.064(6) 0.020(5) -0.003(4) -0.037(5)
C28 0.045(5) 0.051(5) 0.044(5) 0.005(4) -0.002(4) -0.006(4)
C29 0.041(4) 0.031(4) 0.040(4) -0.003(3) -0.010(3) -0.002(3)
C30 0.048(5) 0.029(4) 0.043(4) 0.002(3) -0.006(3) -0.007(3)
C31 0.068(6) 0.045(5) 0.058(5) 0.004(4) -0.019(4) 0.007(4)
C32 0.157(10) 0.018(5) 0.075(6) -0.004(4) -0.058(7) 0.007(6)
C33 0.153(11) 0.048(6) 0.045(5) 0.000(4) -0.013(6) -0.054(7)
C34 0.083(7) 0.075(7) 0.060(6) -0.010(5) 0.009(5) -0.048(6)
C35 0.060(6) 0.048(5) 0.059(5) -0.009(4) 0.009(4) -0.021(4)
C36 0.032(4) 0.040(4) 0.045(5) 0.008(3) -0.021(4) -0.011(3)
C37 0.039(4) 0.041(4) 0.045(5) 0.010(4) -0.009(3) -0.006(3)
C38 0.057(5) 0.048(5) 0.073(6) 0.012(4) -0.026(4) -0.012(4)
C39 0.055(5) 0.055(6) 0.085(7) 0.023(5) -0.018(5) -0.008(4)
C40 0.053(6) 0.091(7) 0.062(6) 0.038(6) -0.029(5) -0.034(5)
C41 0.057(6) 0.087(7) 0.036(5) 0.008(5) -0.006(4) -0.019(5)
C42 0.036(4) 0.063(5) 0.048(5) 0.013(4) -0.005(4) -0.009(4)
C43 0.037(5) 0.044(4) 0.054(5) -0.010(4) -0.009(4) 0.002(3)
C44 0.026(4) 0.083(6) 0.042(5) -0.013(4) 0.002(3) -0.005(4)
C45 0.065(6) 0.112(8) 0.047(5) 0.035(5) -0.022(4) -0.038(6)
C46 0.078(8) 0.145(10) 0.074(7) 0.053(6) -0.039(6) -0.079(7)
C47 0.043(6) 0.182(12) 0.037(5) -0.026(6) -0.007(4) -0.049(7)
C48 0.045(6) 0.132(9) 0.100(8) -0.056(7) -0.021(5) 0.037(7)
C49 0.041(5) 0.072(7) 0.121(8) -0.049(5) -0.018(5) 0.001(5)
C50 0.055(6) 0.078(6) 0.064(6) 0.028(5) 0.016(5) -0.016(5)
F52 0.096(8) 0.081(7) 0.159(11) 0.050(7) -0.009(7) -0.016(6)
F53 0.187(13) 0.095(9) 0.176(12) 0.092(8) -0.005(9) -0.006(8)
F54 0.116(10) 0.139(11) 0.151(11) 0.049(8) 0.045(8) -0.053(8)
F55 0.043(7) 0.088(10) 0.22(2) -0.020(15) 0.091(13) -0.021(6)
F56 0.032(6) 0.120(12) 0.144(13) 0.053(11) 0.021(8) -0.003(6)
F52' 0.040(6) 0.206(12) 0.190(11) 0.171(10) 0.029(6) 0.007(6)
F53' 0.231(15) 0.166(12) 0.201(14) 0.131(10) 0.169(12) 0.048(10)
F54' 0.116(10) 0.071(8) 0.294(18) 0.061(9) 0.138(11) 0.001(7)
F55' 0.102(12) 0.069(10) 0.24(3) -0.042(15) 0.093(16) -0.030(8)
F56' 0.067(8) 0.088(8) 0.106(11) -0.011(8) 0.025(8) -0.024(6)
F3 0.085(3) 0.054(3) 0.055(3) -0.016(2) -0.014(2) 0.010(2)
F4 0.119(4) 0.059(3) 0.108(4) -0.051(3) -0.019(3) 0.002(3)
F5 0.127(5) 0.026(3) 0.190(6) -0.008(3) -0.003(4) -0.002(3)
F6 0.134(5) 0.053(3) 0.119(4) 0.046(3) 0.006(3) 0.007(3)
F7 0.077(3) 0.057(3) 0.055(3) 0.015(2) -0.015(2) -0.002(2)
F10 0.090(3) 0.047(3) 0.084(3) -0.027(2) -0.011(3) -0.004(2)
F11 0.129(5) 0.051(3) 0.164(5) -0.048(3) 0.001(4) -0.017(3)
F12 0.136(5) 0.037(3) 0.157(5) 0.014(3) 0.020(4) 0.028(3)
F13 0.098(4) 0.067(3) 0.103(4) 0.026(3) 0.002(3) 0.018(3)
F14 0.072(3) 0.053(3) 0.067(3) 0.002(2) -0.006(2) 0.005(2)
F24 0.077(3) 0.066(3) 0.063(3) -0.004(2) 0.018(2) 0.010(2)
F25 0.162(5) 0.052(3) 0.089(4) -0.003(3) -0.009(3) 0.017(3)
F26 0.157(5) 0.060(3) 0.100(4) 0.025(3) -0.042(3) -0.056(3)
F27 0.088(4) 0.097(4) 0.124(4) 0.041(3) 0.011(3) -0.045(3)
F28 0.063(3) 0.073(3) 0.089(3) 0.014(2) 0.030(2) -0.007(2)
F31 0.071(4) 0.072(3) 0.164(5) -0.040(3) -0.037(3) 0.030(3)
F32 0.226(7) 0.049(3) 0.146(5) -0.023(3) -0.099(5) 0.044(4)
F33 0.245(7) 0.048(3) 0.094(4) 0.003(3) -0.037(4) -0.073(4)
F34 0.123(5) 0.136(5) 0.147(5) -0.062(4) 0.054(4) -0.101(4)
F35 0.047(3) 0.092(4) 0.141(5) -0.052(3) 0.015(3) -0.014(3)
F38 0.105(4) 0.060(3) 0.081(3) -0.020(3) -0.036(3) 0.018(3)
F39 0.115(4) 0.063(3) 0.138(5) 0.016(3) -0.057(3) 0.019(3)
F40 0.078(3) 0.119(4) 0.081(3) 0.056(3) -0.038(3) -0.027(3)
F41 0.084(4) 0.148(5) 0.041(3) 0.004(3) -0.012(2) -0.008(3)
F42 0.079(3) 0.082(3) 0.064(3) -0.018(2) -0.024(2) 0.007(3)
F45 0.132(5) 0.118(5) 0.158(5) 0.091(4) -0.089(4) -0.076(4)
F46 0.171(7) 0.215(7) 0.225(7) 0.153(6) -0.125(5) -0.159(6)
F47 0.046(3) 0.255(7) 0.078(4) -0.013(4) -0.010(3) -0.064(4)
F48 0.052(4) 0.161(6) 0.352(10) -0.141(6) -0.082(5) 0.053(4)
F49 0.070(4) 0.056(3) 0.333(9) -0.072(4) -0.086(4) 0.030(3)
N1 0.056(5) 0.042(5) 0.192(10) 0.015(5) 0.012(6) 0.000(4)
C300 0.096(9) 0.065(8) 0.283(16) 0.025(8) 0.001(9) -0.019(6)
C301 0.100(10) 0.194(13) 0.179(12) 0.091(10) -0.043(9) -0.023(8)
C302 0.093(9) 0.082(8) 0.39(2) 0.045(10) 0.051(11) -0.021(7)
C101 0.106(13) 0.101(12) 0.31(2) -0.071(14) 0.117(15) -0.066(9)
C102 0.100(10) 0.124(12) 0.228(18) 0.012(13) 0.034(12) -0.025(8)
C103 0.115(11) 0.115(12) 0.36(2) -0.083(14) 0.145(13) -0.082(10)
C104 0.21(2) 0.22(2) 0.51(4) -0.23(2) 0.22(2) -0.173(19)
C105 0.207(19) 0.119(14) 0.84(6) -0.23(2) 0.34(3) -0.139(13)
C106 0.068(10) 0.152(14) 0.30(2) 0.033(15) 0.005(11) -0.085(10)
C303 0.276(18) 0.101(10) 0.149(13) -0.011(9) -0.002(12) -0.025(10)
C400 0.21(3) 0.45(4) 0.16(2) 0.00(2) -0.107(19) -0.04(3)
C401 0.094(12) 0.138(12) 0.082(10) -0.014(7) -0.032(8) 0.015(8)
C402 0.103(16) 0.85(11) 0.092(15) 0.17(3) -0.076(11) -0.18(3)
C403 0.127(14) 0.26(2) 0.086(10) -0.060(13) -0.026(9) 0.072(15)
C701 0.118(19) 0.49(6) 0.32(4) -0.28(4) 0.12(2) -0.12(3)
C702 0.055(9) 0.44(4) 0.174(19) 0.21(2) 0.041(11) 0.039(15)
C703 0.17(2) 0.43(5) 0.57(5) 0.38(5) 0.25(3) 0.14(3)
C704 0.14(2) 0.32(3) 0.44(5) -0.27(4) 0.18(3) -0.15(2)
C705 0.067(10) 0.43(5) 0.100(12) 0.095(18) 0.009(8) -0.046(16)
C706 0.088(17) 0.21(2) 0.68(8) 0.13(4) 0.16(3) 0.002(16)

loop_
_atom_type_symbol
_atom_type_description
_atom_type_scat_dispersion_real
_atom_type_scat_dispersion_imag
_atom_type_scat_source
C C 0.0033 0.0016 'International Tables Vol C Tables 4.2.6.8 and 6.1.1.4'
H H 0.0000 0.0000 'International Tables Vol C Tables 4.2.6.8 and 6.1.1.4'
N N 0.0061 0.0033 'International Tables Vol C Tables 4.2.6.8 and 6.1.1.4'
O O 0.0106 0.0060 'International Tables Vol C Tables 4.2.6.8 and 6.1.1.4'
F F 0.0171 0.0103 'International Tables Vol C Tables 4.2.6.8 and 6.1.1.4'
Mn Mn 0.3368 0.7283 'International Tables Vol C Tables 4.2.6.8 and 6.1.1.4'

loop_
_geom_angle_atom_site_label_1
_geom_angle_atom_site_label_2
_geom_angle_atom_site_label_3
_geom_angle
_geom_angle_site_symmetry_1
_geom_angle_site_symmetry_3
_geom_angle_publ_flag
O4 Mn1 O3 84.26(16) . . ?
O4 Mn1 O2 91.34(15) . . ?
O3 Mn1 O2 93.23(15) . . ?
O4 Mn1 O1 100.12(15) . 2 ?
O3 Mn1 O1 173.85(16) . 2 ?
O2 Mn1 O1 82.40(14) . 2 ?
O4 Mn1 O1 175.42(15) . . ?
O3 Mn1 O1 95.23(15) . . ?
O2 Mn1 O1 84.14(15) . . ?
O1 Mn1 O1 80.06(16) 2 . ?
O4 Mn1 O5 91.76(15) . . ?
O3 Mn1 O5 91.45(15) . . ?
O2 Mn1 O5 174.62(16) . . ?
O1 Mn1 O5 92.72(15) 2 . ?
O1 Mn1 O5 92.80(15) . . ?
O4 Mn1 Mn5 41.78(11) . . ?
O3 Mn1 Mn5 43.21(11) . . ?
O2 Mn1 Mn5 99.26(11) . . ?
O1 Mn1 Mn5 141.68(11) 2 . ?
O1 Mn1 Mn5 138.26(11) . . ?
O5 Mn1 Mn5 85.97(11) . . ?
O4 Mn1 Mn2 133.43(11) . . ?
O3 Mn1 Mn2 87.87(11) . . ?
O2 Mn1 Mn2 43.33(11) . . ?
O1 Mn1 Mn2 85.99(11) 2 . ?
O1 Mn1 Mn2 42.00(10) . . ?
O5 Mn1 Mn2 134.36(12) . . ?
Mn5 Mn1 Mn2 121.34(4) . . ?
O4 Mn1 Mn2 92.62(11) . 2 ?
O3 Mn1 Mn2 134.95(11) . 2 ?
O2 Mn1 Mn2 41.81(11) . 2 ?
O1 Mn1 Mn2 41.10(10) 2 2 ?
O1 Mn1 Mn2 84.52(10) . 2 ?
O5 Mn1 Mn2 133.59(11) . 2 ?
Mn5 Mn1 Mn2 125.05(4) . 2 ?
Mn2 Mn1 Mn2 62.34(4) . 2 ?
O4 Mn1 Mn1 140.45(12) . 2 ?
O3 Mn1 Mn1 135.00(12) . 2 ?
O2 Mn1 Mn1 83.07(11) . 2 ?
O1 Mn1 Mn1 40.36(11) 2 2 ?
O1 Mn1 Mn1 39.78(10) . 2 ?
O5 Mn1 Mn1 91.74(11) . 2 ?
Mn5 Mn1 Mn1 176.96(4) . 2 ?
Mn2 Mn1 Mn1 59.22(3) . 2 ?
Mn2 Mn1 Mn1 57.98(3) 2 2 ?
O7 Mn2 O6 84.07(16) . . ?
O7 Mn2 O1 94.19(16) . . ?
O6 Mn2 O1 94.06(15) . . ?
O7 Mn2 O2 97.80(16) . 2 ?
O6 Mn2 O2 176.02(15) . 2 ?
O1 Mn2 O2 82.31(14) . 2 ?
O7 Mn2 O8 90.73(16) . . ?
O6 Mn2 O8 92.33(16) . . ?
O1 Mn2 O8 172.30(17) . . ?
O2 Mn2 O8 91.17(16) 2 . ?
O7 Mn2 O2 177.92(16) . . ?
O6 Mn2 O2 97.21(15) . . ?
O1 Mn2 O2 84.09(15) . . ?
O2 Mn2 O2 80.83(16) 2 . ?
O8 Mn2 O2 90.87(15) . . ?
O7 Mn2 Mn3 41.30(12) . . ?
O6 Mn2 Mn3 43.33(11) . . ?
O1 Mn2 Mn3 100.96(11) . . ?
O2 Mn2 Mn3 138.91(12) 2 . ?
O8 Mn2 Mn3 86.64(12) . . ?
O2 Mn2 Mn3 140.18(11) . . ?
O7 Mn2 Mn1 136.67(12) . . ?
O6 Mn2 Mn1 89.79(11) . . ?
O1 Mn2 Mn1 43.41(11) . . ?
O2 Mn2 Mn1 86.45(11) 2 . ?
O8 Mn2 Mn1 132.44(12) . . ?
O2 Mn2 Mn1 41.86(10) . . ?
Mn3 Mn2 Mn1 123.97(4) . . ?
O7 Mn2 Mn1 92.94(12) . 2 ?
O6 Mn2 Mn1 135.62(11) . 2 ?
O1 Mn2 Mn1 41.85(10) . 2 ?
O2 Mn2 Mn1 40.96(10) 2 2 ?
O8 Mn2 Mn1 132.03(12) . 2 ?
O2 Mn2 Mn1 84.99(10) . 2 ?
Mn3 Mn2 Mn1 124.77(4) . 2 ?
Mn1 Mn2 Mn1 62.80(4) . 2 ?
O7 Mn2 Mn2 138.51(13) . 2 ?
O6 Mn2 Mn2 137.39(12) . 2 ?
O1 Mn2 Mn2 83.11(11) . 2 ?
O2 Mn2 Mn2 40.74(11) 2 2 ?
O8 Mn2 Mn2 89.28(12) . 2 ?
O2 Mn2 Mn2 40.18(10) . 2 ?
Mn3 Mn2 Mn2 175.90(3) . 2 ?
Mn1 Mn2 Mn2 59.46(3) . 2 ?
Mn1 Mn2 Mn2 58.21(3) 2 2 ?
O7 Mn3 O6 83.09(16) . . ?
O7 Mn3 O24 94.65(18) . 2 ?
O6 Mn3 O24 171.60(18) . 2 ?
O7 Mn3 O10 179.34(19) . . ?
O6 Mn3 O10 97.45(17) . . ?
O24 Mn3 O10 84.77(19) 2 . ?
O7 Mn3 O11 90.29(15) . . ?
O6 Mn3 O11 93.80(15) . . ?
O24 Mn3 O11 94.30(17) 2 . ?
O10 Mn3 O11 90.06(17) . . ?
O7 Mn3 O9 86.53(16) . . ?
O6 Mn3 O9 85.64(16) . . ?
O24 Mn3 O9 86.16(17) 2 . ?
O10 Mn3 O9 93.12(17) . . ?
O11 Mn3 O9 176.82(16) . . ?
O7 Mn3 Mn2 41.00(12) . . ?
O6 Mn3 Mn2 42.64(11) . . ?
O24 Mn3 Mn2 133.55(14) 2 . ?
O10 Mn3 Mn2 139.47(14) . . ?
O11 Mn3 Mn2 97.99(11) . . ?
O9 Mn3 Mn2 79.47(12) . . ?
O6 Mn4 O3 93.88(15) . . ?
O6 Mn4 O14 173.18(18) . . ?
O3 Mn4 O14 90.99(17) . . ?
O6 Mn4 O13 92.73(17) . . ?
O3 Mn4 O13 172.52(17) . . ?
O14 Mn4 O13 82.71(18) . . ?
O6 Mn4 O15 93.02(16) . . ?
O3 Mn4 O15 96.73(16) . . ?
O14 Mn4 O15 81.66(17) . . ?
O13 Mn4 O15 86.38(17) . . ?
O6 Mn4 O12 97.24(16) . . ?
O3 Mn4 O12 94.78(16) . . ?
O14 Mn4 O12 87.10(16) . . ?
O13 Mn4 O12 80.93(17) . . ?
O15 Mn4 O12 164.02(16) . . ?
O4 Mn5 O3 82.49(15) . . ?
O4 Mn5 O17 173.93(16) . . ?
O3 Mn5 O17 95.87(17) . . ?
O4 Mn5 O18 97.44(17) . . ?
O3 Mn5 O18 177.46(16) . . ?
O17 Mn5 O18 84.46(18) . . ?
O4 Mn5 O19 86.89(15) . . ?
O3 Mn5 O19 87.04(15) . . ?
O17 Mn5 O19 87.18(16) . . ?
O18 Mn5 O19 95.49(16) . . ?
O4 Mn5 O16 94.64(15) . . ?
O3 Mn5 O16 93.13(15) . . ?
O17 Mn5 O16 91.29(16) . . ?
O18 Mn5 O16 84.34(16) . . ?
O19 Mn5 O16 178.47(15) . . ?
O4 Mn5 Mn1 40.96(11) . . ?
O3 Mn5 Mn1 42.24(11) . . ?
O17 Mn5 Mn1 136.23(13) . . ?
O18 Mn5 Mn1 138.03(13) . . ?
O19 Mn5 Mn1 79.95(11) . . ?
O16 Mn5 Mn1 101.19(11) . . ?
O7 Mn6 O4 93.37(14) 2 . ?
O7 Mn6 O21 170.29(17) 2 . ?
O4 Mn6 O21 91.03(16) . . ?
O7 Mn6 O22 89.87(17) 2 . ?
O4 Mn6 O22 167.8(2) . . ?
O21 Mn6 O22 87.61(19) . . ?
O7 Mn6 O20 83.05(16) 2 . ?
O4 Mn6 O20 93.40(15) . . ?
O21 Mn6 O20 88.06(18) . . ?
O22 Mn6 O20 98.7(2) . . ?
O7 Mn6 O23 95.29(15) 2 . ?
O4 Mn6 O23 80.15(15) . . ?
O21 Mn6 O23 93.98(17) . . ?
O22 Mn6 O23 87.9(2) . . ?
O20 Mn6 O23 173.26(17) . . ?
Mn2 O1 Mn1 97.05(15) . 2 ?
Mn2 O1 Mn1 94.59(15) . . ?
Mn1 O1 Mn1 99.87(16) 2 . ?
Mn1 O2 Mn2 97.23(15) . 2 ?
Mn1 O2 Mn2 94.81(16) . . ?
Mn2 O2 Mn2 99.08(16) 2 . ?
Mn1 O3 Mn4 135.0(2) . . ?
Mn1 O3 Mn5 94.55(16) . . ?
Mn4 O3 Mn5 124.08(18) . . ?
Mn1 O4 Mn5 97.25(17) . . ?
Mn1 O4 Mn6 129.64(18) . . ?
Mn5 O4 Mn6 125.87(18) . . ?
C1 O5 Mn1 124.2(4) . . ?
Mn2 O6 Mn4 133.0(2) . . ?
Mn2 O6 Mn3 94.03(17) . . ?
Mn4 O6 Mn3 124.2(2) . . ?
Mn2 O7 Mn3 97.70(18) . . ?
Mn2 O7 Mn6 130.03(19) . 2 ?
Mn3 O7 Mn6 127.57(19) . 2 ?
C8 O8 Mn2 126.5(4) . . ?
C8 O9 Mn3 118.3(4) . . ?
C15 O10 Mn3 128.6(4) . . ?
C22 O11 Mn3 125.3(4) . . ?
C29 O12 Mn4 131.4(4) . . ?
C15 O13 Mn4 131.2(4) . . ?
C36 O14 Mn4 132.1(4) . . ?
C22 O15 Mn4 134.5(4) . . ?
C29 O16 Mn5 126.6(4) . . ?
C36 O17 Mn5 129.4(4) . . ?
C43 O18 Mn5 130.9(4) . . ?
C1 O19 Mn5 121.3(4) . . ?
C43 O21 Mn6 132.8(5) . . ?
C50 O22 Mn6 131.6(5) . . ?
C50 O24 Mn3 135.3(5) . 2 ?
O19 C1 O5 128.4(5) . . ?
O19 C1 C2 116.6(5) . . ?
O5 C1 C2 114.9(5) . . ?
C7 C2 C3 116.3(6) . . ?
C7 C2 C1 120.6(6) . . ?
C3 C2 C1 122.9(6) . . ?
F3 C3 C4 117.7(7) . . ?
F3 C3 C2 119.4(6) . . ?
C4 C3 C2 122.9(7) . . ?
F4 C4 C5 119.9(7) . . ?
F4 C4 C3 121.0(8) . . ?
C5 C4 C3 119.0(7) . . ?
F5 C5 C4 121.1(8) . . ?
F5 C5 C6 120.0(8) . . ?
C4 C5 C6 119.0(7) . . ?
F6 C6 C7 120.4(8) . . ?
F6 C6 C5 118.8(7) . . ?
C7 C6 C5 120.7(7) . . ?
F7 C7 C6 116.8(7) . . ?
F7 C7 C2 121.2(6) . . ?
C6 C7 C2 122.0(7) . . ?
O8 C8 O9 128.1(6) . . ?
O8 C8 C9 114.4(6) . . ?
O9 C8 C9 117.5(6) . . ?
C10 C9 C14 116.5(7) . . ?
C10 C9 C8 122.8(7) . . ?
C14 C9 C8 120.8(6) . . ?
C9 C10 F10 120.4(7) . . ?
C9 C10 C11 122.7(8) . . ?
F10 C10 C11 116.8(7) . . ?
F11 C11 C12 123.2(8) . . ?
F11 C11 C10 119.5(9) . . ?
C12 C11 C10 117.2(7) . . ?
C13 C12 F12 120.0(9) . . ?
C13 C12 C11 121.4(8) . . ?
F12 C12 C11 118.5(8) . . ?
C12 C13 F13 119.5(8) . . ?
C12 C13 C14 120.0(8) . . ?
F13 C13 C14 120.5(7) . . ?
F14 C14 C9 121.3(6) . . ?
F14 C14 C13 116.5(7) . . ?
C9 C14 C13 122.2(7) . . ?
O13 C15 O10 130.7(6) . . ?
O13 C15 C16' 123.7(9) . . ?
O10 C15 C16' 104.5(8) . . ?
O13 C15 C16 106.4(7) . . ?
O10 C15 C16 122.5(7) . . ?
C16' C15 C16 26.0(6) . . ?
C17 C16 C21 120.0 . . ?
C17 C16 C15 123.3(8) . . ?
C21 C16 C15 116.6(8) . . ?
F17 C17 C16 122.5(10) . . ?
F17 C17 C18 117.4(10) . . ?
C16 C17 C18 120.0 . . ?
F18 C18 C19 116.7(11) . . ?
F18 C18 C17 123.3(11) . . ?
C19 C18 C17 120.0 . . ?
F19 C19 C18 120.8(13) . . ?
F19 C19 C20 119.1(13) . . ?
C18 C19 C20 120.0 . . ?
F20 C20 C21 118.2(12) . . ?
F20 C20 C19 121.8(12) . . ?
C21 C20 C19 120.0 . . ?
F21 C21 C20 117.7(9) . . ?
F21 C21 C16 122.2(9) . . ?
C20 C21 C16 120.0 . . ?
C17' C16' C21' 120.0 . . ?
C17' C16' C15 115.6(11) . . ?
C21' C16' C15 124.3(11) . . ?
F17' C17' C16' 119.5(16) . . ?
F17' C17' C18' 120.5(16) . . ?
C16' C17' C18' 120.0 . . ?
F18' C18' C19' 118.2(19) . . ?
F18' C18' C17' 121.6(19) . . ?
C19' C18' C17' 120.0 . . ?
F19' C19' C18' 122.7(16) . . ?
F19' C19' C20' 117.2(16) . . ?
C18' C19' C20' 120.0 . . ?
C21' C20' C19' 120.0 . . ?
C21' C20' F20' 118.8(13) . . ?
C19' C20' F20' 121.1(13) . . ?
F21' C21' C20' 116.1(12) . . ?
F21' C21' C16' 123.9(12) . . ?
C20' C21' C16' 120.0 . . ?
O15 C22 O11 127.4(6) . . ?
O15 C22 C23 115.7(6) . . ?
O11 C22 C23 116.9(6) . . ?
C24 C23 C28 116.5(6) . . ?
C24 C23 C22 122.2(6) . . ?
C28 C23 C22 121.2(6) . . ?
F24 C24 C23 120.5(6) . . ?
F24 C24 C25 117.8(7) . . ?
C23 C24 C25 121.6(7) . . ?
F25 C25 C26 120.1(8) . . ?
F25 C25 C24 119.1(9) . . ?
C26 C25 C24 120.7(8) . . ?
F26 C26 C25 121.0(9) . . ?
F26 C26 C27 120.1(9) . . ?
C25 C26 C27 118.9(7) . . ?
C26 C27 F27 120.3(8) . . ?
C26 C27 C28 121.0(8) . . ?
F27 C27 C28 118.6(8) . . ?
F28 C28 C27 117.9(7) . . ?
F28 C28 C23 120.9(6) . . ?
C27 C28 C23 121.2(7) . . ?
O12 C29 O16 127.7(6) . . ?
O12 C29 C30 117.0(6) . . ?
O16 C29 C30 115.3(6) . . ?
C35 C30 C31 115.8(6) . . ?
C35 C30 C29 122.4(6) . . ?
C31 C30 C29 121.7(6) . . ?
F31 C31 C32 119.7(8) . . ?
F31 C31 C30 119.6(7) . . ?
C32 C31 C30 120.7(8) . . ?
C33 C32 C31 120.9(9) . . ?
C33 C32 F32 122.5(9) . . ?
C31 C32 F32 116.6(10) . . ?
C34 C33 C32 120.3(8) . . ?
C34 C33 F33 122.2(11) . . ?
C32 C33 F33 117.4(11) . . ?
F34 C34 C33 119.0(9) . . ?
F34 C34 C35 121.2(9) . . ?
C33 C34 C35 119.8(9) . . ?
F35 C35 C34 117.6(8) . . ?
F35 C35 C30 120.0(6) . . ?
C34 C35 C30 122.4(8) . . ?
O14 C36 O17 129.0(6) . . ?
O14 C36 C37 114.1(6) . . ?
O17 C36 C37 117.0(6) . . ?
C38 C37 C42 117.8(7) . . ?
C38 C37 C36 121.8(7) . . ?
C42 C37 C36 120.3(6) . . ?
F38 C38 C37 121.0(7) . . ?
F38 C38 C39 118.1(7) . . ?
C37 C38 C39 120.9(8) . . ?
F39 C39 C40 121.3(8) . . ?
F39 C39 C38 119.8(8) . . ?
C40 C39 C38 118.9(8) . . ?
C41 C40 F40 120.2(9) . . ?
C41 C40 C39 121.0(8) . . ?
F40 C40 C39 118.7(9) . . ?
C40 C41 F41 120.2(8) . . ?
C40 C41 C42 120.0(8) . . ?
F41 C41 C42 119.8(8) . . ?
F42 C42 C41 117.4(7) . . ?
F42 C42 C37 121.1(6) . . ?
C41 C42 C37 121.4(7) . . ?
O21 C43 O18 128.1(6) . . ?
O21 C43 C44 115.9(7) . . ?
O18 C43 C44 116.0(6) . . ?
C45 C44 C49 117.0(7) . . ?
C45 C44 C43 121.7(7) . . ?
C49 C44 C43 121.3(7) . . ?
F45 C45 C44 119.7(7) . . ?
F45 C45 C46 118.1(9) . . ?
C44 C45 C46 122.2(9) . . ?
F46 C46 C47 120.0(9) . . ?
F46 C46 C45 120.6(11) . . ?
C47 C46 C45 119.2(10) . . ?
C46 C47 C48 120.6(9) . . ?
C46 C47 F47 121.2(11) . . ?
C48 C47 F47 118.2(12) . . ?
F48 C48 C47 119.5(10) . . ?
F48 C48 C49 120.6(11) . . ?
C47 C48 C49 119.8(9) . . ?
F49 C49 C44 119.9(7) . . ?
F49 C49 C48 119.0(9) . . ?
C44 C49 C48 121.0(9) . . ?
O22 C50 O24 126.6(7) . . ?
O22 C50 C51' 116.9(8) . . ?
O24 C50 C51' 114.9(8) . . ?
O22 C50 C51 121.3(9) . . ?
O24 C50 C51 110.5(8) . . ?
C51' C50 C51 27.4(6) . . ?
C56 C51 C52 112.3(17) . . ?
C56 C51 C50 122.5(16) . . ?
C52 C51 C50 124.1(13) . . ?
F52 C52 C51 121.3(14) . . ?
F52 C52 C53 115.4(15) . . ?
C51 C52 C53 123.2(16) . . ?
C54 C53 F53 126(2) . . ?
C54 C53 C52 116.0(19) . . ?
F53 C53 C52 117.7(17) . . ?
C53 C54 C55 131(2) . . ?
C53 C54 F54 120.0(19) . . ?
C55 C54 F54 108.8(18) . . ?
C54 C55 F55 132(2) . . ?
C54 C55 C56 111.3(18) . . ?
F55 C55 C56 112.3(19) . . ?
C51 C56 F56 117.5(18) . . ?
C51 C56 C55 126(2) . . ?
F56 C56 C55 116.3(17) . . ?
C52' C51' C56' 120.0 . . ?
C52' C51' C50 124.1(8) . . ?
C56' C51' C50 114.9(8) . . ?
C51' C52' C53' 120.0 . . ?
C51' C52' F52' 127.1(9) . . ?
C53' C52' F52' 111.7(9) . . ?
C54' C53' C52' 120.0 . . ?
C54' C53' F53' 126.8(10) . . ?
C52' C53' F53' 112.9(10) . . ?
F54' C54' C53' 127.7(11) . . ?
F54' C54' C55' 112.2(11) . . ?
C53' C54' C55' 120.0 . . ?
F55' C55' C56' 111.8(12) . . ?
F55' C55' C54' 128.1(12) . . ?
C56' C55' C54' 120.0 . . ?
C55' C56' C51' 120.0 . . ?
C55' C56' F56' 118.4(9) . . ?
C51' C56' F56' 121.5(9) . . ?
C101 C100 H100 109.5 . . ?
C101 C100 H101 109.5 . . ?
H100 C100 H101 109.5 . . ?
C101 C100 H102 109.5 . . ?
H100 C100 H102 109.5 . . ?
H101 C100 H102 109.5 . . ?
C201 C200 H200 121.0 . . ?
C201 C200 H201 104.7 . . ?
H200 C200 H201 109.5 . . ?
C201 C200 H202 102.2 . . ?
H200 C200 H202 109.5 . . ?
H201 C200 H202 109.5 . . ?
C202 C201 C200 98(3) . . ?
C202 C201 C203 114(2) . 5_766 ?
C200 C201 C203 148(3) . 5_766 ?
C201 C202 C203 116(2) . . ?
C201 C202 H203 123.8 . . ?
C203 C202 H203 120.0 . . ?
C202 C203 C201 130(2) . 5_766 ?
C202 C203 H204 124.0 . . ?
C201 C203 H204 105.4 5_766 . ?
C300 N1 C301 114.2(9) . . ?
C300 N1 C302 113.8(8) . . ?
C301 N1 C302 107.1(9) . . ?
C300 N1 C303 105.6(9) . . ?
C301 N1 C303 105.0(9) . . ?
C302 N1 C303 110.8(9) . . ?
N1 C300 H300 109.5 . . ?
N1 C300 H301 109.5 . . ?
H300 C300 H301 109.5 . . ?
N1 C300 H302 109.5 . . ?
H300 C300 H302 109.5 . . ?
H301 C300 H302 109.5 . . ?
N1 C301 H303 109.5 . . ?
N1 C301 H304 109.5 . . ?
H303 C301 H304 109.5 . . ?
N1 C301 H305 109.5 . . ?
H303 C301 H305 109.5 . . ?
H304 C301 H305 109.5 . . ?
N1 C302 H306 109.5 . . ?
N1 C302 H307 109.5 . . ?
H306 C302 H307 109.5 . . ?
N1 C302 H308 109.5 . . ?
H306 C302 H308 109.5 . . ?
H307 C302 H308 109.5 . . ?
C102 C101 C106 120.0 . . ?
C102 C101 C100 121.4(15) . . ?
C106 C101 C100 118.6(15) . . ?
C101 C102 C103 120.0 . . ?
C101 C102 H103 120.0 . . ?
C103 C102 H103 120.0 . . ?
C102 C103 C104 120.0 . . ?
C102 C103 H104 120.0 . . ?
C104 C103 H104 120.0 . . ?
C105 C104 C103 120.0 . . ?
C105 C104 H105 120.0 . . ?
C103 C104 H105 120.0 . . ?
C106 C105 C104 120.0 . . ?
C106 C105 H106 120.0 . . ?
C104 C105 H106 120.0 . . ?
C105 C106 C101 120.0 . . ?
C105 C106 H107 120.0 . . ?
C101 C106 H107 120.0 . . ?
N1 C303 H309 109.5 . . ?
N1 C303 H310 109.5 . . ?
H309 C303 H310 109.5 . . ?
N1 C303 H311 109.5 . . ?
H309 C303 H311 109.5 . . ?
H310 C303 H311 109.5 . . ?
C401 C400 C403 119(2) . 5_775 ?
C401 C400 C402 79(2) . 5_775 ?
C403 C400 C402 39.7(16) 5_775 5_775 ?
C402 C401 C400 143(4) . . ?
C401 C402 C403 168(7) . . ?
C401 C402 C400 138(6) . 5_775 ?
C403 C402 C400 53.9(19) . 5_775 ?
C402 C403 C400 86(3) . 5_775 ?
C706 C701 C702 129(4) . . ?
C706 C701 C717 122(4) . . ?
C702 C701 C717 107(5) . . ?
C707 C702 C701 144(5) . . ?
C707 C702 C703 93(5) . . ?
C701 C702 C703 117(2) . . ?
C704 C703 C702 102(4) . . ?
C704 C703 C707 132(4) . . ?
C702 C703 C707 31(2) . . ?
C704 C703 H70A 129.2 . . ?
C702 C703 H70A 129.2 . . ?
C707 C703 H70A 98.4 . . ?
C703 C704 C705 142(4) . . ?
C703 C704 H70B 109.2 . . ?
C705 C704 H70B 109.2 . . ?
C704 C705 C706 124(3) . . ?
C704 C705 H70C 118.2 . . ?
C706 C705 H70C 118.2 . . ?
C701 C706 C705 105(3) . . ?
C701 C706 H70D 127.7 . . ?
C705 C706 H70D 127.7 . . ?
C702 C707 C703 56(4) . . ?
C702 C707 H70F 109.5 . . ?
C703 C707 H70F 165.8 . . ?
C702 C707 H70G 109.5 . . ?
C703 C707 H70G 78.1 . . ?
H70F C707 H70G 109.5 . . ?
C702 C707 H70H 109.5 . . ?
C703 C707 H70H 77.9 . . ?
H70F C707 H70H 109.5 . . ?
H70G C707 H70H 109.5 . . ?
C701 C717 H71A 109.5 . . ?
C701 C717 H71B 109.5 . . ?
H71A C717 H71B 109.5 . . ?
C701 C717 H71C 109.5 . . ?
H71A C717 H71C 109.5 . . ?
H71B C717 H71C 109.5 . . ?

loop_
_geom_bond_atom_site_label_1
_geom_bond_atom_site_label_2
_geom_bond_distance
_geom_bond_site_symmetry_2
_geom_bond_publ_flag
Mn1 O4 1.832(4) . ?
Mn1 O3 1.869(4) . ?
Mn1 O2 1.889(3) . ?
Mn1 O1 1.921(3) 2 ?
Mn1 O1 1.945(4) . ?
Mn1 O5 1.947(3) . ?
Mn1 Mn5 2.7717(12) . ?
Mn1 Mn2 2.8206(12) . ?
Mn1 Mn2 2.8582(12) 2 ?
Mn1 Mn1 2.9588(17) 2 ?
Mn2 O7 1.830(4) . ?
Mn2 O6 1.877(4) . ?
Mn2 O1 1.893(3) . ?
Mn2 O2 1.921(4) 2 ?
Mn2 O8 1.940(4) . ?
Mn2 O2 1.942(4) . ?
Mn2 Mn3 2.7638(13) . ?
Mn2 Mn1 2.8582(12) 2 ?
Mn2 Mn2 2.9392(18) 2 ?
Mn3 O7 1.841(4) . ?
Mn3 O6 1.901(4) . ?
Mn3 O24 1.944(5) 2 ?
Mn3 O10 1.949(4) . ?
Mn3 O11 2.197(4) . ?
Mn3 O9 2.268(4) . ?
Mn4 O6 1.878(4) . ?
Mn4 O3 1.882(4) . ?
Mn4 O14 1.967(4) . ?
Mn4 O13 1.979(4) . ?
Mn4 O15 2.151(4) . ?
Mn4 O12 2.180(4) . ?
Mn5 O4 1.862(4) . ?
Mn5 O3 1.904(4) . ?
Mn5 O17 1.955(4) . ?
Mn5 O18 1.980(4) . ?
Mn5 O19 2.171(4) . ?
Mn5 O16 2.193(4) . ?
Mn6 O7 2.075(4) 2 ?
Mn6 O4 2.117(4) . ?
Mn6 O21 2.126(5) . ?
Mn6 O22 2.139(5) . ?
Mn6 O20 2.219(4) . ?
Mn6 O23 2.281(4) . ?
O1 Mn1 1.921(3) 2 ?
O2 Mn2 1.921(4) 2 ?
O5 C1 1.280(6) . ?
O7 Mn6 2.075(4) 2 ?
O8 C8 1.248(7) . ?
O9 C8 1.260(7) . ?
O10 C15 1.257(8) . ?
O11 C22 1.272(7) . ?
O12 C29 1.237(7) . ?
O13 C15 1.239(8) . ?
O14 C36 1.248(7) . ?
O15 C22 1.234(7) . ?
O16 C29 1.264(7) . ?
O17 C36 1.249(7) . ?
O18 C43 1.263(8) . ?
O19 C1 1.236(6) . ?
O21 C43 1.224(7) . ?
O22 C50 1.209(8) . ?
O24 C50 1.245(9) . ?
O24 Mn3 1.944(5) 2 ?
C1 C2 1.506(7) . ?
C2 C7 1.368(8) . ?
C2 C3 1.387(8) . ?
C3 F3 1.346(7) . ?
C3 C4 1.374(9) . ?
C4 F4 1.344(8) . ?
C4 C5 1.372(10) . ?
C5 F5 1.341(8) . ?
C5 C6 1.380(10) . ?
C6 F6 1.362(8) . ?
C6 C7 1.363(9) . ?
C7 F7 1.332(7) . ?
C8 C9 1.523(9) . ?
C9 C10 1.349(9) . ?
C9 C14 1.349(8) . ?
C10 F10 1.363(8) . ?
C10 C11 1.411(10) . ?
C11 F11 1.339(8) . ?
C11 C12 1.357(11) . ?
C12 C13 1.312(10) . ?
C12 F12 1.354(8) . ?
C13 F13 1.349(8) . ?
C13 C14 1.387(9) . ?
C14 F14 1.341(7) . ?
C15 C16' 1.561(13) . ?
C15 C16 1.584(10) . ?
C16 C17 1.3900 . ?
C16 C21 1.3900 . ?
C17 F17 1.282(13) . ?
C17 C18 1.3900 . ?
C18 F18 1.289(13) . ?
C18 C19 1.3900 . ?
C19 F19 1.331(11) . ?
C19 C20 1.3900 . ?
C20 F20 1.315(15) . ?
C20 C21 1.3900 . ?
C21 F21 1.324(14) . ?
C16' C17' 1.3900 . ?
C16' C21' 1.3900 . ?
C17' F17' 1.26(2) . ?
C17' C18' 1.3900 . ?
C18' F18' 1.26(2) . ?
C18' C19' 1.3900 . ?
C19' F19' 1.290(16) . ?
C19' C20' 1.3900 . ?
C20' C21' 1.3900 . ?
C20' F20' 1.417(17) . ?
C21' F21' 1.302(17) . ?
C22 C23 1.513(8) . ?
C23 C24 1.375(8) . ?
C23 C28 1.380(8) . ?
C24 F24 1.345(7) . ?
C24 C25 1.378(9) . ?
C25 F25 1.349(8) . ?
C25 C26 1.350(11) . ?
C26 F26 1.336(8) . ?
C26 C27 1.352(11) . ?
C27 F27 1.356(8) . ?
C27 C28 1.378(9) . ?
C28 F28 1.340(7) . ?
C29 C30 1.520(8) . ?
C30 C35 1.378(9) . ?
C30 C31 1.391(9) . ?
C31 F31 1.338(8) . ?
C31 C32 1.371(10) . ?
C32 C33 1.341(12) . ?
C32 F32 1.379(10) . ?
C33 C34 1.336(12) . ?
C33 F33 1.348(8) . ?
C34 F34 1.324(9) . ?
C34 C35 1.367(10) . ?
C35 F35 1.320(8) . ?
C36 C37 1.509(8) . ?
C37 C38 1.367(9) . ?
C37 C42 1.389(9) . ?
C38 F38 1.320(8) . ?
C38 C39 1.409(9) . ?
C39 F39 1.334(8) . ?
C39 C40 1.371(11) . ?
C40 C41 1.342(11) . ?
C40 F40 1.362(8) . ?
C41 F41 1.360(8) . ?
C41 C42 1.378(9) . ?
C42 F42 1.333(7) . ?
C43 C44 1.527(9) . ?
C44 C45 1.360(10) . ?
C44 C49 1.360(10) . ?
C45 F45 1.324(9) . ?
C45 C46 1.369(11) . ?
C46 F46 1.312(10) . ?
C46 C47 1.335(13) . ?
C47 C48 1.343(13) . ?
C47 F47 1.352(8) . ?
C48 F48 1.331(10) . ?
C48 C49 1.373(11) . ?
C49 F49 1.339(9) . ?
C50 C51' 1.557(11) . ?
C50 C51 1.577(16) . ?
C51 C56 1.33(2) . ?
C51 C52 1.438(19) . ?
C52 F52 1.365(17) . ?
C52 C53 1.44(2) . ?
C53 C54 1.26(2) . ?
C53 F53 1.314(19) . ?
C54 C55 1.31(2) . ?
C54 F54 1.379(19) . ?
C55 F55 1.39(3) . ?
C55 C56 1.53(2) . ?
C56 F56 1.36(3) . ?
C51' C52' 1.3900 . ?
C51' C56' 1.3900 . ?
C52' C53' 1.3900 . ?
C52' F52' 1.417(13) . ?
C53' C54' 1.3900 . ?
C53' F53' 1.520(15) . ?
C54' F54' 1.368(11) . ?
C54' C55' 1.3900 . ?
C55' F55' 1.33(3) . ?
C55' C56' 1.3900 . ?
C56' F56' 1.405(16) . ?
C100 C101 1.41(2) . ?
C100 H100 0.9800 . ?
C100 H101 0.9800 . ?
C100 H102 0.9800 . ?
C200 C201 1.39(3) . ?
C200 H200 0.9601 . ?
C200 H201 0.9599 . ?
C200 H202 0.9598 . ?
C201 C202 1.33(2) . ?
C201 C203 1.44(2) 5_766 ?
C202 C203 1.42(2) . ?
C202 H203 0.9599 . ?
C203 C201 1.44(2) 5_766 ?
C203 H204 0.9601 . ?
N1 C300 1.412(10) . ?
N1 C301 1.418(11) . ?
N1 C302 1.496(11) . ?
N1 C303 1.525(12) . ?
C300 H300 0.9800 . ?
C300 H301 0.9800 . ?
C300 H302 0.9800 . ?
C301 H303 0.9800 . ?
C301 H304 0.9800 . ?
C301 H305 0.9800 . ?
C302 H306 0.9800 . ?
C302 H307 0.9800 . ?
C302 H308 0.9800 . ?
C101 C102 1.3900 . ?
C101 C106 1.3900 . ?
C102 C103 1.3900 . ?
C102 H103 0.9500 . ?
C103 C104 1.3900 . ?
C103 H104 0.9500 . ?
C104 C105 1.3900 . ?
C104 H105 0.9500 . ?
C105 C106 1.3900 . ?
C105 H106 0.9500 . ?
C106 H107 0.9500 . ?
C303 H309 0.9800 . ?
C303 H310 0.9800 . ?
C303 H311 0.9800 . ?
C400 C401 1.50(4) . ?
C400 C403 1.50(3) 5_775 ?
C400 C402 1.86(5) 5_775 ?
C401 C402 1.163(15) . ?
C402 C403 1.19(2) . ?
C402 C400 1.86(5) 5_775 ?
C403 C400 1.50(3) 5_775 ?
C701 C706 1.22(6) . ?
C701 C702 1.44(4) . ?
C701 C717 1.70(5) . ?
C702 C707 1.01(6) . ?
C702 C703 1.63(5) . ?
C703 C704 1.09(4) . ?
C703 C707 1.96(6) . ?
C703 H70A 0.9500 . ?
C704 C705 1.26(3) . ?
C704 H70B 0.9500 . ?
C705 C706 1.52(5) . ?
C705 H70C 0.9500 . ?
C706 H70D 0.9500 . ?
C707 H70F 0.9800 . ?
C707 H70G 0.9800 . ?
C707 H70H 0.9800 . ?
C717 H71A 0.9800 . ?
C717 H71B 0.9800 . ?
C717 H71C 0.9800 . ?
